data_7044216
loop_
_publ_author_name
'Dunstan, Maja'
'Rousset, Elodie'
'Boulon, Marie-Emmanuelle'
'Gable, Robert William'
'Sorace, Lorenzo'
'Boskovic, Colette'

_publ_section_title
;
 Slow magnetisation relaxation in tetraoxolene-bridged rare-earth
 complexes
;
_journal_name_full 'Dalton Trans.'
_journal_paper_doi 10.1039/C7DT02932B
_journal_year 2017
_chemical_formula_moiety 'C42 H42 B4 N24 O4 Y2'
_chemical_formula_sum 'C42 H42 B4 N24 O4 Y2'
_chemical_formula_weight 1168.05
_space_group_crystal_system monoclinic
_space_group_IT_number 14
_space_group_name_Hall '-P 2yn'
_space_group_name_H-M_alt 'P 1 21/n 1'
_symmetry_space_group_name_Hall '-P 2yn'
_symmetry_space_group_name_H-M 'P 1 21/n 1'
_atom_sites_solution_hydrogens geom
_atom_sites_solution_primary dual
_audit_creation_date 2017-06-19
_audit_creation_method
;
Olex2 1.2
(compiled 2017.02.23 svn.r3390 for OlexSys, GUI svn.r5320)
;
_audit_update_record
;
2017-08-02 deposited with the CCDC.
2017-09-13 downloaded from the CCDC.
;
_cell_angle_alpha 90
_cell_angle_beta 104.12(3)
_cell_angle_gamma 90
_cell_formula_units_Z 2
_cell_length_a 11.590(2)
_cell_length_b 18.380(4)
_cell_length_c 12.150(2)
_cell_measurement_reflns_used 670
_cell_measurement_temperature 100(2)
_cell_measurement_theta_max 32.036
_cell_measurement_theta_min 0.407
_cell_volume 2510.0(9)
_computing_cell_refinement 'XDS (Kabsch, 1993)'
_computing_data_collection 'BluIce (McPhillips, 2002)'
_computing_data_reduction 'XDS (Kabsch, 1993)'
_computing_molecular_graphics 'Olex2 (Dolomanov et al., 2009)'
_computing_publication_material 'Olex2 (Dolomanov et al., 2009)'
_computing_structure_refinement 'ShelXL (Sheldrick, 2015)'
_computing_structure_solution 'ShelXT (Sheldrick, 2015)'
_diffrn_ambient_temperature 100(2)
_diffrn_measured_fraction_theta_full 1.000
_diffrn_measured_fraction_theta_max 0.876
_diffrn_measurement_device_type 'ADSC Quantum 210r'
_diffrn_measurement_method 'Phi Scan'
_diffrn_radiation_monochromator 'Silicon Double Crystal'
_diffrn_radiation_type Synchrotron
_diffrn_radiation_wavelength 0.7108
_diffrn_reflns_av_R_equivalents 0.1528
_diffrn_reflns_av_unetI/netI 0.0755
_diffrn_reflns_Laue_measured_fraction_full 1.000
_diffrn_reflns_Laue_measured_fraction_max 0.876
_diffrn_reflns_limit_h_max 16
_diffrn_reflns_limit_h_min -16
_diffrn_reflns_limit_k_max 26
_diffrn_reflns_limit_k_min -26
_diffrn_reflns_limit_l_max 17
_diffrn_reflns_limit_l_min -17
_diffrn_reflns_number 71257
_diffrn_reflns_point_group_measured_fraction_full 1.000
_diffrn_reflns_point_group_measured_fraction_max 0.876
_diffrn_reflns_theta_full 25.242
_diffrn_reflns_theta_max 31.870
_diffrn_reflns_theta_min 2.053
_diffrn_source 'MX1 Beamline Australian Synchrotron'
_diffrn_standards_number 0
_exptl_absorpt_coefficient_mu 2.369
_exptl_absorpt_correction_type multi-scan
_exptl_absorpt_process_details
;
XDS was used for absorption correction. 
No further details are reported by XDS.
;
_exptl_crystal_colour 'light pink'
_exptl_crystal_colour_modifier light
_exptl_crystal_colour_primary pink
_exptl_crystal_density_diffrn 1.545
_exptl_crystal_density_method 'not measured''
_exptl_crystal_description needle
_exptl_crystal_F_000 1184
_exptl_crystal_size_max 0.01
_exptl_crystal_size_mid 0.005
_exptl_crystal_size_min 0.005
_refine_diff_density_max 0.550
_refine_diff_density_min -1.704
_refine_diff_density_rms 0.134
_refine_ls_extinction_method none
_refine_ls_goodness_of_fit_ref 1.061
_refine_ls_hydrogen_treatment constr
_refine_ls_matrix_type full
_refine_ls_number_parameters 343
_refine_ls_number_reflns 7549
_refine_ls_number_restraints 0
_refine_ls_restrained_S_all 1.061
_refine_ls_R_factor_all 0.1144
_refine_ls_R_factor_gt 0.0595
_refine_ls_shift/su_max 0.001
_refine_ls_shift/su_mean 0.000
_refine_ls_structure_factor_coef Fsqd
_refine_ls_weighting_details 'w=1/[\s^2^(Fo^2^)+(0.0661P)^2^+3.2829P] where P=(Fo^2^+2Fc^2^)/3'
_refine_ls_weighting_scheme calc
_refine_ls_wR_factor_gt 0.1272
_refine_ls_wR_factor_ref 0.1499
_reflns_Friedel_coverage 0.000
_reflns_number_gt 4914
_reflns_number_total 7549
_reflns_threshold_expression 'I > 2\s(I)'
_cod_data_source_file c7dt02932b2.cif
_cod_data_source_block 2-y
_cod_database_code 7044216
_shelx_shelxl_version_number 2016/6
_shelx_space_group_comment
;
The symmetry employed for this shelxl refinement is uniquely defined
by the following loop, which should always be used as a source of
symmetry information in preference to the above space-group names.
They are only intended as comments.
;
_olex2_refinement_description
;
1. Fixed Uiso
 At 1.2 times of:
  All B(H) groups, All C(H) groups
2.a Ternary CH refined with riding coordinates:
 B1(H1A), B2(H2A)
2.b Aromatic/amide H refined with riding coordinates:
 C1(H1), C2(H2), C3(H3), C4(H4), C5(H5), C6(H6), C7(H7), C8(H8), C9(H9),
 C10(H10), C11(H11), C12(H12), C13(H13), C14(H14), C15(H15), C16(H16), C17(H17),
  C18(H18), C20(H20)
;
_olex2_submission_special_instructions 'No special instructions were received'

loop_
_space_group_symop_operation_xyz
'x, y, z'
'-x+1/2, y+1/2, -z+1/2'
'-x, -y, -z'
'x-1/2, -y-1/2, z-1/2'

loop_
_atom_site_label
_atom_site_type_symbol
_atom_site_fract_x
_atom_site_fract_y
_atom_site_fract_z
_atom_site_U_iso_or_equiv
_atom_site_adp_type
_atom_site_occupancy
_atom_site_site_symmetry_order
_atom_site_calc_flag
_atom_site_refinement_flags_posn
Y1 Y 0.44984(3) 0.66287(2) 0.73476(3) 0.02187(10) Uani 1 1 d .
O1 O 0.4116(2) 0.62818(15) 0.5463(2) 0.0271(6) Uani 1 1 d .
O2 O 0.4617(2) 0.44927(15) 0.2863(2) 0.0260(6) Uani 1 1 d .
N1 N 0.2228(3) 0.55978(17) 0.7945(3) 0.0279(7) Uani 1 1 d .
N2 N 0.2873(3) 0.56670(18) 0.7151(3) 0.0271(7) Uani 1 1 d .
N3 N 0.3745(3) 0.59852(17) 0.9684(3) 0.0264(7) Uani 1 1 d .
N4 N 0.4690(3) 0.61178(17) 0.9233(3) 0.0261(7) Uani 1 1 d .
N5 N 0.2212(3) 0.68804(18) 0.8623(3) 0.0269(7) Uani 1 1 d .
N6 N 0.2779(3) 0.72038(17) 0.7873(3) 0.0251(6) Uani 1 1 d .
N7 N 0.5998(3) 0.81888(17) 0.8466(3) 0.0256(7) Uani 1 1 d .
N8 N 0.5369(3) 0.76130(18) 0.8727(3) 0.0264(7) Uani 1 1 d .
N9 N 0.5139(3) 0.82879(17) 0.6363(3) 0.0267(7) Uani 1 1 d .
N10 N 0.4316(3) 0.77453(18) 0.6183(3) 0.0268(7) Uani 1 1 d .
N11 N 0.7012(3) 0.75718(19) 0.7124(3) 0.0295(7) Uani 1 1 d .
N12 N 0.6557(3) 0.68836(19) 0.7110(3) 0.0291(7) Uani 1 1 d .
C1 C 0.1452(4) 0.5040(2) 0.7670(4) 0.0371(10) Uani 1 1 d .
H1 H 0.090426 0.488781 0.809150 0.045 Uiso 1 1 calc R
C2 C 0.1584(4) 0.4732(2) 0.6687(4) 0.0370(10) Uani 1 1 d .
H2 H 0.115573 0.433211 0.628821 0.044 Uiso 1 1 calc R
C3 C 0.2473(4) 0.5128(2) 0.6401(3) 0.0287(8) Uani 1 1 d .
H3 H 0.277158 0.503335 0.575303 0.034 Uiso 1 1 calc R
C4 C 0.4141(4) 0.5734(2) 1.0754(3) 0.0330(9) Uani 1 1 d .
H4 H 0.365364 0.559811 1.124533 0.040 Uiso 1 1 calc R
C5 C 0.5357(4) 0.5707(2) 1.1016(3) 0.0325(9) Uani 1 1 d .
H5 H 0.587411 0.555390 1.170987 0.039 Uiso 1 1 calc R
C6 C 0.5671(4) 0.5951(2) 1.0048(3) 0.0296(8) Uani 1 1 d .
H6 H 0.646392 0.599477 0.997130 0.036 Uiso 1 1 calc R
C7 C 0.1462(4) 0.7359(2) 0.8917(4) 0.0329(9) Uani 1 1 d .
H7 H 0.097508 0.726814 0.942768 0.039 Uiso 1 1 calc R
C8 C 0.1520(4) 0.8010(2) 0.8350(4) 0.0344(9) Uani 1 1 d .
H8 H 0.108548 0.844497 0.838311 0.041 Uiso 1 1 calc R
C9 C 0.2354(4) 0.7882(2) 0.7725(3) 0.0296(8) Uani 1 1 d .
H9 H 0.259405 0.823285 0.725178 0.036 Uiso 1 1 calc R
C10 C 0.6250(4) 0.8661(2) 0.9330(3) 0.0297(8) Uani 1 1 d .
H10 H 0.667380 0.910507 0.934729 0.036 Uiso 1 1 calc R
C11 C 0.5785(4) 0.8390(2) 1.0191(3) 0.0309(8) Uani 1 1 d .
H11 H 0.582942 0.860224 1.091305 0.037 Uiso 1 1 calc R
C12 C 0.5244(4) 0.7747(2) 0.9775(3) 0.0287(8) Uani 1 1 d .
H12 H 0.483520 0.743790 1.017920 0.034 Uiso 1 1 calc R
C13 C 0.4801(4) 0.8807(2) 0.5564(3) 0.0310(8) Uani 1 1 d .
H13 H 0.522016 0.924515 0.551247 0.037 Uiso 1 1 calc R
C14 C 0.3756(4) 0.8599(2) 0.4844(3) 0.0340(9) Uani 1 1 d .
H14 H 0.331149 0.885420 0.419901 0.041 Uiso 1 1 calc R
C15 C 0.3479(4) 0.7928(2) 0.5260(3) 0.0309(8) Uani 1 1 d .
H15 H 0.279639 0.764474 0.493258 0.037 Uiso 1 1 calc R
C16 C 0.8111(4) 0.7546(3) 0.6955(4) 0.0381(10) Uani 1 1 d .
H16 H 0.860777 0.795427 0.693237 0.046 Uiso 1 1 calc R
C17 C 0.8401(4) 0.6837(3) 0.6821(4) 0.0442(11) Uani 1 1 d .
H17 H 0.912549 0.665539 0.669354 0.053 Uiso 1 1 calc R
C18 C 0.7406(4) 0.6435(3) 0.6910(4) 0.0366(10) Uani 1 1 d .
H18 H 0.733612 0.592144 0.683968 0.044 Uiso 1 1 calc R
C19 C 0.4515(3) 0.5689(2) 0.5176(3) 0.0241(7) Uani 1 1 d .
C20 C 0.4306(4) 0.5438(2) 0.4060(3) 0.0255(7) Uani 1 1 d .
H20 H 0.385324 0.572270 0.345355 0.031 Uiso 1 1 calc R
C21 C 0.4763(3) 0.4770(2) 0.3843(3) 0.0250(7) Uani 1 1 d .
B1 B 0.2455(4) 0.6087(2) 0.8997(4) 0.0278(9) Uani 1 1 d .
H1A H 0.190354 0.594316 0.947605 0.033 Uiso 1 1 calc R
B2 B 0.6296(4) 0.8246(2) 0.7308(4) 0.0289(9) Uani 1 1 d .
H2A H 0.678082 0.869366 0.728839 0.035 Uiso 1 1 calc R

loop_
_atom_site_aniso_label
_atom_site_aniso_U_11
_atom_site_aniso_U_22
_atom_site_aniso_U_33
_atom_site_aniso_U_23
_atom_site_aniso_U_13
_atom_site_aniso_U_12
Y1 0.02622(17) 0.02191(16) 0.01741(14) -0.00211(14) 0.00517(11) -0.00077(15)
O1 0.0324(15) 0.0251(13) 0.0229(12) -0.0031(11) 0.0050(11) 0.0037(11)
O2 0.0309(14) 0.0304(14) 0.0163(11) -0.0026(10) 0.0048(10) 0.0011(11)
N1 0.0315(17) 0.0230(15) 0.0294(16) 0.0018(13) 0.0078(14) -0.0031(13)
N2 0.0298(17) 0.0257(16) 0.0250(15) 0.0007(13) 0.0054(13) 0.0009(13)
N3 0.0346(18) 0.0249(16) 0.0213(14) 0.0006(12) 0.0099(13) 0.0016(13)
N4 0.0305(17) 0.0243(15) 0.0230(14) -0.0026(12) 0.0054(13) -0.0017(13)
N5 0.0312(17) 0.0246(15) 0.0265(15) 0.0028(13) 0.0102(13) 0.0046(13)
N6 0.0287(16) 0.0223(15) 0.0245(15) 0.0005(12) 0.0064(12) -0.0016(13)
N7 0.0293(16) 0.0263(16) 0.0210(14) -0.0027(12) 0.0058(12) -0.0033(13)
N8 0.0282(17) 0.0286(16) 0.0234(15) -0.0030(13) 0.0083(13) -0.0045(13)
N9 0.0330(17) 0.0240(16) 0.0244(15) -0.0015(13) 0.0092(13) -0.0048(13)
N10 0.0287(17) 0.0287(16) 0.0222(14) -0.0020(13) 0.0048(12) -0.0041(13)
N11 0.0275(17) 0.0354(18) 0.0272(16) -0.0020(14) 0.0098(13) -0.0026(14)
N12 0.0308(18) 0.0310(17) 0.0270(16) -0.0038(13) 0.0096(14) -0.0013(14)
C1 0.035(2) 0.033(2) 0.044(2) 0.0026(19) 0.0106(19) -0.0095(18)
C2 0.042(2) 0.025(2) 0.039(2) -0.0015(17) -0.0006(19) -0.0063(18)
C3 0.030(2) 0.0263(19) 0.0268(18) -0.0016(15) 0.0007(15) -0.0015(16)
C4 0.059(3) 0.0201(17) 0.0213(17) 0.0021(14) 0.0129(18) 0.0042(18)
C5 0.049(3) 0.0242(19) 0.0188(16) -0.0025(15) -0.0017(16) 0.0054(18)
C6 0.032(2) 0.0267(19) 0.0258(18) -0.0022(15) -0.0021(15) 0.0017(16)
C7 0.033(2) 0.034(2) 0.035(2) 0.0056(17) 0.0155(17) 0.0064(17)
C8 0.037(2) 0.031(2) 0.038(2) 0.0057(18) 0.0159(18) 0.0071(18)
C9 0.035(2) 0.0259(18) 0.0294(19) 0.0042(16) 0.0098(16) 0.0015(16)
C10 0.033(2) 0.0287(19) 0.0273(18) -0.0091(16) 0.0075(16) -0.0039(17)
C11 0.032(2) 0.037(2) 0.0222(16) -0.0074(17) 0.0044(14) -0.0007(18)
C12 0.033(2) 0.034(2) 0.0204(16) -0.0045(15) 0.0091(15) -0.0028(17)
C13 0.040(2) 0.029(2) 0.0278(19) 0.0019(16) 0.0153(17) 0.0013(17)
C14 0.039(2) 0.039(2) 0.0252(18) 0.0055(17) 0.0096(17) 0.0032(18)
C15 0.030(2) 0.038(2) 0.0229(17) 0.0003(16) 0.0023(15) 0.0005(17)
C16 0.030(2) 0.048(3) 0.040(2) 0.005(2) 0.0154(18) -0.0066(19)
C17 0.036(2) 0.054(3) 0.050(3) 0.005(2) 0.025(2) 0.007(2)
C18 0.037(2) 0.040(2) 0.036(2) -0.0007(18) 0.0139(18) 0.0054(19)
C19 0.0254(18) 0.0233(17) 0.0248(17) 0.0004(14) 0.0085(14) 0.0024(14)
C20 0.0307(19) 0.0223(17) 0.0234(17) 0.0035(14) 0.0062(15) 0.0053(15)
C21 0.0297(19) 0.0264(18) 0.0185(16) -0.0004(14) 0.0051(14) -0.0025(15)
B1 0.030(2) 0.027(2) 0.029(2) 0.0049(17) 0.0121(17) -0.0008(18)
B2 0.032(2) 0.030(2) 0.0263(19) -0.0029(17) 0.0090(17) -0.0043(18)

loop_
_atom_type_symbol
_atom_type_description
_atom_type_scat_dispersion_real
_atom_type_scat_dispersion_imag
_atom_type_scat_source
C C 0.0033 0.0016 'International Tables Vol C Tables 4.2.6.8 and 6.1.1.4'
H H 0.0000 0.0000 'International Tables Vol C Tables 4.2.6.8 and 6.1.1.4'
B B 0.0013 0.0007 'International Tables Vol C Tables 4.2.6.8 and 6.1.1.4'
N N 0.0061 0.0033 'International Tables Vol C Tables 4.2.6.8 and 6.1.1.4'
O O 0.0106 0.0060 'International Tables Vol C Tables 4.2.6.8 and 6.1.1.4'
Y Y -2.7962 3.5667 'International Tables Vol C Tables 4.2.6.8 and 6.1.1.4'

loop_
_geom_angle_atom_site_label_1
_geom_angle_atom_site_label_2
_geom_angle_atom_site_label_3
_geom_angle
_geom_angle_site_symmetry_1
_geom_angle_site_symmetry_3
O1 Y1 O2 68.45(9) . 3_666
O1 Y1 N2 75.99(10) . .
O1 Y1 N4 140.93(10) . .
O1 Y1 N6 113.67(10) . .
O1 Y1 N8 144.10(10) . .
O1 Y1 N10 72.14(10) . .
O1 Y1 N12 84.01(11) . .
O2 Y1 N2 73.33(10) 3_666 .
O2 Y1 N4 79.72(10) 3_666 .
O2 Y1 N6 143.65(10) 3_666 .
O2 Y1 N8 126.35(10) 3_666 .
O2 Y1 N10 130.26(10) 3_666 .
O2 Y1 N12 72.49(11) 3_666 .
N4 Y1 N2 73.54(11) . .
N4 Y1 N6 79.42(11) . .
N4 Y1 N8 73.72(11) . .
N4 Y1 N10 146.50(11) . .
N4 Y1 N12 107.95(11) . .
N6 Y1 N2 72.37(11) . .
N6 Y1 N8 74.76(11) . .
N6 Y1 N12 142.78(11) . .
N8 Y1 N2 136.92(10) . .
N8 Y1 N12 72.77(11) . .
N10 Y1 N2 124.29(11) . .
N10 Y1 N6 80.28(11) . .
N10 Y1 N8 75.39(11) . .
N10 Y1 N12 74.39(11) . .
N12 Y1 N2 144.82(11) . .
C19 O1 Y1 121.0(2) . .
C21 O2 Y1 119.6(2) . 3_666
N2 N1 B1 121.6(3) . .
C1 N1 N2 110.1(3) . .
C1 N1 B1 128.3(4) . .
N1 N2 Y1 121.2(2) . .
C3 N2 Y1 134.1(3) . .
C3 N2 N1 104.6(3) . .
N4 N3 B1 122.1(3) . .
C4 N3 N4 109.4(3) . .
C4 N3 B1 128.5(4) . .
N3 N4 Y1 123.4(2) . .
C6 N4 Y1 130.2(3) . .
C6 N4 N3 106.3(3) . .
N6 N5 B1 121.5(3) . .
C7 N5 N6 109.6(3) . .
C7 N5 B1 128.9(3) . .
N5 N6 Y1 121.9(2) . .
C9 N6 Y1 131.1(3) . .
C9 N6 N5 105.7(3) . .
N8 N7 B2 121.3(3) . .
C10 N7 N8 110.3(3) . .
C10 N7 B2 128.4(3) . .
N7 N8 Y1 123.7(2) . .
C12 N8 Y1 130.5(3) . .
C12 N8 N7 105.4(3) . .
N10 N9 B2 122.1(3) . .
C13 N9 N10 109.5(3) . .
C13 N9 B2 128.2(3) . .
N9 N10 Y1 123.9(2) . .
C15 N10 Y1 129.3(3) . .
C15 N10 N9 106.7(3) . .
N12 N11 B2 121.7(3) . .
C16 N11 N12 110.1(4) . .
C16 N11 B2 128.2(4) . .
N11 N12 Y1 123.0(2) . .
C18 N12 Y1 131.3(3) . .
C18 N12 N11 105.7(3) . .
N1 C1 H1 125.6 . .
N1 C1 C2 108.8(4) . .
C2 C1 H1 125.6 . .
C1 C2 H2 127.7 . .
C1 C2 C3 104.6(4) . .
C3 C2 H2 127.7 . .
N2 C3 C2 111.9(4) . .
N2 C3 H3 124.0 . .
C2 C3 H3 124.0 . .
N3 C4 H4 125.5 . .
N3 C4 C5 109.0(4) . .
C5 C4 H4 125.5 . .
C4 C5 H5 127.5 . .
C4 C5 C6 105.0(4) . .
C6 C5 H5 127.5 . .
N4 C6 C5 110.4(4) . .
N4 C6 H6 124.8 . .
C5 C6 H6 124.8 . .
N5 C7 H7 125.7 . .
N5 C7 C8 108.6(4) . .
C8 C7 H7 125.7 . .
C7 C8 H8 127.8 . .
C9 C8 C7 104.4(4) . .
C9 C8 H8 127.8 . .
N6 C9 C8 111.6(4) . .
N6 C9 H9 124.2 . .
C8 C9 H9 124.2 . .
N7 C10 H10 126.0 . .
N7 C10 C11 108.0(4) . .
C11 C10 H10 126.0 . .
C10 C11 H11 127.5 . .
C12 C11 C10 105.0(3) . .
C12 C11 H11 127.5 . .
N8 C12 C11 111.2(4) . .
N8 C12 H12 124.4 . .
C11 C12 H12 124.4 . .
N9 C13 H13 125.7 . .
N9 C13 C14 108.6(4) . .
C14 C13 H13 125.7 . .
C13 C14 H14 127.4 . .
C13 C14 C15 105.2(4) . .
C15 C14 H14 127.4 . .
N10 C15 C14 110.0(4) . .
N10 C15 H15 125.0 . .
C14 C15 H15 125.0 . .
N11 C16 H16 125.6 . .
N11 C16 C17 108.8(4) . .
C17 C16 H16 125.6 . .
C16 C17 H17 127.4 . .
C16 C17 C18 105.3(4) . .
C18 C17 H17 127.4 . .
N12 C18 C17 110.1(4) . .
N12 C18 H18 124.9 . .
C17 C18 H18 124.9 . .
O1 C19 C20 124.3(3) . .
O1 C19 C21 115.2(3) . 3_666
C20 C19 C21 120.4(3) . 3_666
C19 C20 H20 120.2 . .
C21 C20 C19 119.5(3) . .
C21 C20 H20 120.2 . .
O2 C21 C19 115.6(3) . 3_666
O2 C21 C20 124.3(3) . .
C20 C21 C19 120.0(3) . 3_666
N1 B1 N3 109.2(3) . .
N1 B1 N5 109.2(3) . .
N1 B1 H1A 109.1 . .
N3 B1 H1A 109.1 . .
N5 B1 N3 111.2(3) . .
N5 B1 H1A 109.1 . .
N7 B2 N9 109.8(3) . .
N7 B2 N11 109.2(3) . .
N7 B2 H2A 109.4 . .
N9 B2 H2A 109.4 . .
N11 B2 N9 109.5(3) . .
N11 B2 H2A 109.4 . .

loop_
_geom_bond_atom_site_label_1
_geom_bond_atom_site_label_2
_geom_bond_distance
_geom_bond_site_symmetry_2
Y1 O1 2.313(3) .
Y1 O2 2.344(3) 3_666
Y1 N2 2.552(3) .
Y1 N4 2.435(3) .
Y1 N6 2.473(3) .
Y1 N8 2.505(3) .
Y1 N10 2.472(3) .
Y1 N12 2.516(3) .
O1 C19 1.264(4) .
O2 C21 1.267(4) .
N1 N2 1.362(5) .
N1 C1 1.351(5) .
N1 B1 1.532(6) .
N2 C3 1.350(5) .
N3 N4 1.361(5) .
N3 C4 1.349(5) .
N3 B1 1.536(6) .
N4 C6 1.348(5) .
N5 N6 1.381(4) .
N5 C7 1.346(5) .
N5 B1 1.533(5) .
N6 C9 1.336(5) .
N7 N8 1.366(4) .
N7 C10 1.338(5) .
N7 B2 1.531(5) .
N8 C12 1.339(5) .
N9 N10 1.360(4) .
N9 C13 1.349(5) .
N9 B2 1.540(6) .
N10 C15 1.335(5) .
N11 N12 1.369(5) .
N11 C16 1.340(5) .
N11 B2 1.538(6) .
N12 C18 1.351(5) .
C1 H1 0.9500 .
C1 C2 1.364(6) .
C2 H2 0.9500 .
C2 C3 1.374(6) .
C3 H3 0.9500 .
C4 H4 0.9500 .
C4 C5 1.368(7) .
C5 H5 0.9500 .
C5 C6 1.387(6) .
C6 H6 0.9500 .
C7 H7 0.9500 .
C7 C8 1.390(6) .
C8 H8 0.9500 .
C8 C9 1.388(6) .
C9 H9 0.9500 .
C10 H10 0.9500 .
C10 C11 1.381(6) .
C11 H11 0.9500 .
C11 C12 1.375(6) .
C12 H12 0.9500 .
C13 H13 0.9500 .
C13 C14 1.365(6) .
C14 H14 0.9500 .
C14 C15 1.398(6) .
C15 H15 0.9500 .
C16 H16 0.9500 .
C16 C17 1.366(7) .
C17 H17 0.9500 .
C17 C18 1.396(7) .
C18 H18 0.9500 .
C19 C20 1.396(5) .
C19 C21 1.532(5) 3_666
C20 H20 0.9500 .
C20 C21 1.389(5) .
B1 H1A 1.0000 .
B2 H2A 1.0000 .
